data_7222282
loop_
_publ_author_name
'Alizadeh, Abdolali'
'Ghanbaripour, Rashid'
'Feizabadi, Masoumeh'
'Zhu, Long-Guan'
'Dusek, Michal'

_publ_section_title
;
 Synthesis of
 3-[(coumarinyl)carbonyl]-3a,8b-dihyroindeno[1,2-b]pyrrole-4(1H)-ones and
 their conversion to coumarin bearing
 spiro[isobenzofuran-1,2&#x2032;-pyrrole] moiety compounds via oxidative
 cleavage reaction
;
_journal_issue 98
_journal_name_full 'RSC Adv.'
_journal_page_first 80518
_journal_paper_doi 10.1039/C5RA15405G
_journal_volume 5
_journal_year 2015
_chemical_formula_sum 'C29 H19 N O6'
_chemical_formula_weight 477.5
_chemical_name_systematic ' ?'
_space_group_IT_number 14
_symmetry_cell_setting monoclinic
_symmetry_Int_Tables_number 14
_symmetry_space_group_name_Hall '-P 2yn'
_symmetry_space_group_name_H-M 'P 1 21/n 1'
_audit_update_record
;
2014-11-10 deposited with the CCDC.
2015-09-14 downloaded from the CCDC.
;
_cell_angle_alpha 90
_cell_angle_beta 103.055(2)
_cell_angle_gamma 90
_cell_formula_units_Z 4
_cell_length_a 11.2256(2)
_cell_length_b 12.7218(3)
_cell_length_c 16.4454(3)
_cell_measurement_reflns_used 19600
_cell_measurement_temperature 120.00(10)
_cell_measurement_theta_max 67.08
_cell_measurement_theta_min 4.33
_cell_volume 2287.86(8)
_computing_cell_refinement
;
CrysAlisPro, Agilent Technologies,
Version 1.171.37.33 (release 27-03-2014 CrysAlis171 .NET)
(compiled Mar 27 2014,17:12:48)
;
_computing_data_collection
;
CrysAlisPro, Agilent Technologies,
Version 1.171.37.33 (release 27-03-2014 CrysAlis171 .NET)
(compiled Mar 27 2014,17:12:48)
;
_computing_data_reduction
;
CrysAlisPro, Agilent Technologies,
Version 1.171.37.33 (release 27-03-2014 CrysAlis171 .NET)
(compiled Mar 27 2014,17:12:48)
;
_computing_molecular_graphics Diamond
_computing_structure_refinement Jana2006
_computing_structure_solution
;
Superflip, version February 2014
;
_diffrn_ambient_temperature 120
_diffrn_detector 'CCD plate'
_diffrn_detector_area_resol_mean 10.3745
_diffrn_measured_fraction_theta_full 0.99
_diffrn_measured_fraction_theta_max 0.99
_diffrn_measurement_device 'four-circle diffractometer'
_diffrn_measurement_device_type 'Xcalibur, Atlas, Gemini ultra'
_diffrn_measurement_method '\w scans'
_diffrn_radiation_monochromator mirror
_diffrn_radiation_probe x-ray
_diffrn_radiation_source 'X-ray tube'
_diffrn_radiation_type 'Cu K\a'
_diffrn_radiation_wavelength 1.54184
_diffrn_reflns_av_R_equivalents 0.0317
_diffrn_reflns_av_unetI/netI 0.011
_diffrn_reflns_limit_h_max 13
_diffrn_reflns_limit_h_min -13
_diffrn_reflns_limit_k_max 14
_diffrn_reflns_limit_k_min -13
_diffrn_reflns_limit_l_max 19
_diffrn_reflns_limit_l_min -19
_diffrn_reflns_number 37832
_diffrn_reflns_theta_full 67.13
_diffrn_reflns_theta_max 67.13
_diffrn_reflns_theta_min 4.35
_diffrn_source 'sealed X-ray tube'
_exptl_absorpt_coefficient_mu 0.807
_exptl_absorpt_correction_T_max 0.999
_exptl_absorpt_correction_T_min 0.998
_exptl_absorpt_correction_type analytical
_exptl_absorpt_process_details
;
CrysAlisPro, Agilent Technologies,
Version 1.171.37.33
Analytical numeric absorption correction using a multifaceted crystal
model based on expressions derived by R.C. Clark & J.S. Reid.
(Clark, R. C. & Reid, J. S. (1995). Acta Cryst. A51, 887-897)
Empirical absorption correction using spherical harmonics,
 implemented in SCALE3 ABSPACK scaling algorithm.
;
_exptl_crystal_density_diffrn 1.3862
_exptl_crystal_F_000 992
_exptl_crystal_size_max 0.536
_exptl_crystal_size_mid 0.429
_exptl_crystal_size_min 0.174
_refine_diff_density_max 0.22
_refine_diff_density_min -0.25
_refine_ls_extinction_method none
_refine_ls_goodness_of_fit_gt 1.79
_refine_ls_goodness_of_fit_ref 1.74
_refine_ls_hydrogen_treatment constr
_refine_ls_number_constraints 171
_refine_ls_number_parameters 325
_refine_ls_number_reflns 4060
_refine_ls_number_restraints 0
_refine_ls_R_factor_all 0.0384
_refine_ls_R_factor_gt 0.0348
_refine_ls_shift/su_max 0.0306
_refine_ls_shift/su_mean 0.0054
_refine_ls_structure_factor_coef Fsqd
_refine_ls_weighting_details w=1/(\s^2^(I)+0.0025000002I^2^)
_refine_ls_weighting_scheme sigma
_refine_ls_wR_factor_gt 0.1070
_refine_ls_wR_factor_ref 0.1104
_reflns_number_gt 3643
_reflns_number_total 4060
_reflns_threshold_expression I>3\s(I)
_cod_data_source_file c5ra15405g2.cif
_cod_data_source_block I
_cod_depositor_comments
;
The following automatic conversions were performed:

'_diffrn_radiation_probe' value 'X-ray' changed to 'x-ray' according
to
/usr/data/users/saulius/crontab/automatic-downloads/rss-feeds/RSC/lib/dictionaries/cif_core.dic
dictionary named 'cif_core.dic' version 2.4.2 from 2011-04-26.

Automatic conversion script
Id: cif_fix_values 3271 2015-04-21 07:52:19Z andrius 
;
_cod_original_sg_symbol_Hall '-P 2yabc'
_cod_original_formula_sum 'C29 H19 N1 O6'
_cod_database_code 7222282

loop_
_space_group_symop_id
_space_group_symop_operation_xyz
1 x,y,z
2 -x+1/2,y+1/2,-z+1/2
3 -x,-y,-z
4 x+1/2,-y+1/2,z+1/2

loop_
_atom_site_label
_atom_site_type_symbol
_atom_site_fract_x
_atom_site_fract_y
_atom_site_fract_z
_atom_site_adp_type
_atom_site_U_iso_or_equiv
_atom_site_site_symmetry_multiplicity
_atom_site_occupancy
_atom_site_calc_flag
O1 O 0.45078(8) 0.78231(7) 0.24197(5) Uani 0.0227(3) 4 1 d
O2 O 0.60501(8) 0.75210(7) 0.12270(5) Uani 0.0283(3) 4 1 d
O3 O 0.31897(8) 0.76480(7) -0.10219(5) Uani 0.0294(3) 4 1 d
O4 O 0.74085(8) 0.72018(7) -0.04846(6) Uani 0.0282(3) 4 1 d
O5 O 0.52777(8) 0.74828(7) 0.37764(5) Uani 0.0281(3) 4 1 d
O6 O 0.64151(9) 0.86803(8) -0.03899(6) Uani 0.0338(3) 4 1 d
N1 N 0.34907(9) 0.90269(8) 0.13952(6) Uani 0.0209(3) 4 1 d
C1 C 0.50928(11) 0.80121(9) 0.10949(7) Uani 0.0217(4) 4 1 d
C2 C 0.40925(11) 0.76700(9) -0.04450(7) Uani 0.0221(4) 4 1 d
C3 C 0.41378(11) 0.81609(10) 0.03603(7) Uani 0.0222(4) 4 1 d
C4 C 0.46694(10) 0.85934(10) 0.18090(7) Uani 0.0206(4) 4 1 d
C5 C 0.59358(10) 0.90134(10) 0.31030(7) Uani 0.0216(4) 4 1 d
C6 C 0.74045(12) 0.61456(10) -0.06693(7) Uani 0.0249(4) 4 1 d
C7 C 0.15837(11) 0.92627(10) 0.19203(7) Uani 0.0247(4) 4 1 d
C8 C 0.32254(10) 0.87731(9) 0.05798(7) Uani 0.0212(4) 4 1 d
C9 C 0.55744(10) 0.93623(10) 0.22885(7) Uani 0.0210(4) 4 1 d
C10 C 0.85184(12) 0.56895(11) -0.06875(8) Uani 0.0286(4) 4 1 d
C11 C 0.63537(12) 0.77359(10) -0.04552(7) Uani 0.0255(4) 4 1 d
C12 C 0.15041(12) 0.82415(11) 0.22063(8) Uani 0.0281(4) 4 1 d
C13 C 0.52699(10) 0.80396(10) 0.31889(7) Uani 0.0222(4) 4 1 d
C14 C 0.52343(11) 0.71175(10) -0.05443(7) Uani 0.0232(4) 4 1 d
C15 C 0.52149(11) 0.61015(10) -0.07683(7) Uani 0.0242(4) 4 1 d
C16 C 0.74697(13) 0.40462(11) -0.10829(8) Uani 0.0314(4) 4 1 d
C17 C 0.85416(13) 0.46364(12) -0.08999(8) Uani 0.0311(4) 4 1 d
C18 C 0.68978(11) 1.08270(11) 0.26113(8) Uani 0.0263(4) 4 1 d
C19 C 0.67777(11) 0.95721(10) 0.36981(8) Uani 0.0253(4) 4 1 d
C20 C 0.60502(11) 1.02661(10) 0.20211(8) Uani 0.0240(4) 4 1 d
C21 C 0.27872(11) 0.97246(10) 0.18227(7) Uani 0.0239(4) 4 1 d
C22 C 0.20729(11) 0.91454(10) 0.00245(7) Uani 0.0260(4) 4 1 d
C23 C 0.63161(11) 0.55706(10) -0.08380(7) Uani 0.0245(4) 4 1 d
C24 C 0.72455(11) 1.04864(10) 0.34407(8) Uani 0.0271(4) 4 1 d
C25 C 0.03931(13) 0.78365(13) 0.22940(9) Uani 0.0366(5) 4 1 d
C26 C 0.05405(13) 0.98867(13) 0.17490(8) Uani 0.0355(5) 4 1 d
C27 C 0.63689(12) 0.45074(11) -0.10507(8) Uani 0.0292(4) 4 1 d
C28 C -0.06505(13) 0.84648(15) 0.21196(10) Uani 0.0444(6) 4 1 d
C29 C -0.05652(13) 0.94858(15) 0.18568(9) Uani 0.0452(6) 4 1 d
H1c10 H 0.925889 0.60941 -0.055574 Uani 0.0343 4 1 d
H1c12 H 0.222557 0.781301 0.234425 Uani 0.0338 4 1 d
H1c15 H 0.445414 0.57249 -0.088335 Uani 0.029 4 1 d
H1c16 H 0.749654 0.331829 -0.123157 Uani 0.0377 4 1 d
H1c17 H 0.930528 0.431037 -0.092098 Uani 0.0373 4 1 d
H1c18 H 0.72495 1.145783 0.244663 Uani 0.0316 4 1 d
H1c19 H 0.702341 0.933152 0.426456 Uani 0.0304 4 1 d
H1c20 H 0.580699 1.049791 0.145211 Uani 0.0288 4 1 d
H1c24 H 0.781912 1.089548 0.383764 Uani 0.0326 4 1 d
H1c25 H 0.034298 0.712364 0.247475 Uani 0.0439 4 1 d
H1c26 H 0.058366 1.059492 0.155608 Uani 0.0426 4 1 d
H1c27 H 0.563272 0.409659 -0.117514 Uani 0.0351 4 1 d
H1c28 H -0.142125 0.81895 0.218172 Uani 0.0532 4 1 d
H1c29 H -0.127885 0.992532 0.1747 Uani 0.0543 4 1 d
H1c21 H 0.263886 1.037975 0.152757 Uani 0.0286 4 1 d
H2c21 H 0.327512 0.990874 0.236187 Uani 0.0286 4 1 d
H1c22 H 0.201474 0.887729 -0.052873 Uani 0.0312 4 1 d
H2c22 H 0.138931 0.89003 0.023241 Uani 0.0312 4 1 d
H3c22 H 0.206855 0.989985 0.001031 Uani 0.0312 4 1 d

loop_
_atom_site_aniso_label
_atom_site_aniso_type_symbol
_atom_site_aniso_U_11
_atom_site_aniso_U_22
_atom_site_aniso_U_33
_atom_site_aniso_U_12
_atom_site_aniso_U_13
_atom_site_aniso_U_23
O1 O 0.0255(4) 0.0211(5) 0.0207(4) -0.0022(3) 0.0031(3) 0.0027(3)
O2 O 0.0262(5) 0.0289(5) 0.0286(5) 0.0060(4) 0.0037(4) -0.0026(3)
O3 O 0.0305(5) 0.0336(6) 0.0222(4) -0.0010(4) 0.0019(4) -0.0030(3)
O4 O 0.0277(5) 0.0254(5) 0.0330(5) -0.0070(3) 0.0096(4) -0.0035(4)
O5 O 0.0301(5) 0.0284(5) 0.0252(5) 0.0021(3) 0.0051(4) 0.0072(3)
O6 O 0.0390(5) 0.0227(6) 0.0425(5) -0.0083(4) 0.0149(4) -0.0032(4)
N1 N 0.0210(5) 0.0210(6) 0.0202(5) 0.0004(4) 0.0036(4) -0.0006(4)
C1 C 0.0237(6) 0.0183(6) 0.0233(6) -0.0021(4) 0.0057(5) -0.0006(4)
C2 C 0.0279(6) 0.0182(6) 0.0206(6) -0.0052(4) 0.0060(5) 0.0009(4)
C3 C 0.0248(6) 0.0207(6) 0.0208(6) -0.0018(5) 0.0045(5) 0.0006(4)
C4 C 0.0214(6) 0.0192(6) 0.0208(6) 0.0001(4) 0.0039(4) 0.0026(4)
C5 C 0.0200(6) 0.0228(7) 0.0218(6) 0.0038(4) 0.0044(4) -0.0001(4)
C6 C 0.0305(6) 0.0248(7) 0.0201(6) -0.0044(5) 0.0074(5) -0.0001(5)
C7 C 0.0259(6) 0.0297(7) 0.0187(6) 0.0013(5) 0.0053(5) -0.0012(4)
C8 C 0.0239(6) 0.0175(6) 0.0216(6) -0.0040(4) 0.0036(5) 0.0015(4)
C9 C 0.0198(6) 0.0210(7) 0.0218(6) 0.0028(4) 0.0042(4) -0.0021(4)
C10 C 0.0270(7) 0.0349(8) 0.0250(6) -0.0021(5) 0.0081(5) 0.0029(5)
C11 C 0.0297(7) 0.0257(8) 0.0223(6) -0.0043(5) 0.0084(5) -0.0010(5)
C12 C 0.0283(7) 0.0302(8) 0.0265(6) 0.0008(5) 0.0075(5) -0.0010(5)
C13 C 0.0214(6) 0.0232(7) 0.0214(6) 0.0045(4) 0.0038(4) -0.0001(4)
C14 C 0.0283(6) 0.0243(7) 0.0174(5) -0.0041(5) 0.0059(4) -0.0008(4)
C15 C 0.0259(6) 0.0251(7) 0.0217(6) -0.0052(5) 0.0056(5) -0.0025(4)
C16 C 0.0384(7) 0.0280(8) 0.0293(6) 0.0036(6) 0.0104(5) -0.0012(5)
C17 C 0.0322(7) 0.0360(8) 0.0267(6) 0.0052(5) 0.0101(5) 0.0034(5)
C18 C 0.0239(6) 0.0221(7) 0.0331(7) -0.0003(5) 0.0069(5) -0.0007(5)
C19 C 0.0227(6) 0.0287(7) 0.0228(6) 0.0032(5) 0.0016(5) -0.0023(5)
C20 C 0.0245(6) 0.0231(7) 0.0251(6) 0.0005(5) 0.0067(5) 0.0015(5)
C21 C 0.0255(6) 0.0217(7) 0.0243(6) 0.0027(5) 0.0055(5) -0.0026(5)
C22 C 0.0246(6) 0.0261(7) 0.0246(6) 0.0018(5) -0.0003(5) 0.0001(5)
C23 C 0.0278(6) 0.0263(7) 0.0198(6) -0.0027(5) 0.0064(5) -0.0009(4)
C24 C 0.0230(6) 0.0262(7) 0.0302(7) -0.0004(5) 0.0018(5) -0.0063(5)
C25 C 0.0359(7) 0.0410(9) 0.0346(7) -0.0069(6) 0.0117(6) 0.0023(6)
C26 C 0.0328(7) 0.0439(9) 0.0310(7) 0.0113(6) 0.0100(6) 0.0109(6)
C27 C 0.0331(7) 0.0266(7) 0.0283(6) -0.0040(5) 0.0078(5) -0.0041(5)
C28 C 0.0277(7) 0.0686(12) 0.0381(8) -0.0051(7) 0.0102(6) 0.0111(7)
C29 C 0.0271(7) 0.0710(12) 0.0392(8) 0.0130(7) 0.0107(6) 0.0175(7)
H1c10 H 0.032398 0.041883 0.029958 -0.002541 0.009683 0.003436
H1c12 H 0.033979 0.036209 0.031852 0.0009 0.00904 -0.001219
H1c15 H 0.031095 0.030169 0.026023 -0.006206 0.006755 -0.003007
H1c16 H 0.046035 0.033587 0.035127 0.004321 0.012437 -0.001418
H1c17 H 0.038626 0.043146 0.032073 0.006256 0.012069 0.004091
H1c18 H 0.028732 0.026534 0.039722 -0.000396 0.008303 -0.000869
H1c19 H 0.0273 0.034414 0.027344 0.003784 0.001972 -0.002725
H1c20 H 0.029355 0.027714 0.030083 0.000594 0.008014 0.001773
H1c24 H 0.027623 0.03147 0.036218 -0.000479 0.002116 -0.007556
H1c25 H 0.043072 0.049201 0.041536 -0.008229 0.014071 0.002769
H1c26 H 0.039386 0.052716 0.037256 0.013551 0.012031 0.013121
H1c27 H 0.03969 0.031918 0.03402 -0.004843 0.009326 -0.004905
H1c28 H 0.033218 0.082375 0.045722 -0.006121 0.012223 0.013288
H1c29 H 0.032579 0.085154 0.047016 0.015587 0.012884 0.021016
H1c21 H 0.030628 0.026043 0.029121 0.003296 0.006576 -0.003145
H2c21 H 0.030628 0.026043 0.029121 0.003296 0.006576 -0.003145
H1c22 H 0.029564 0.031337 0.029461 0.002133 -0.000417 0.000064
H2c22 H 0.029564 0.031337 0.029461 0.002133 -0.000417 0.000064
H3c22 H 0.029564 0.031337 0.029461 0.002133 -0.000417 0.000064

loop_
_atom_type_symbol
_atom_type_scat_dispersion_real
_atom_type_scat_dispersion_imag
_atom_type_scat_source
C 0.0181 0.0091 'International Tables Vol C tables 4.2.6.8 and 6.1.1.1'
H 0.0000 0.0000 'International Tables Vol C tables 4.2.6.8 and 6.1.1.1'
N 0.0311 0.0180 'International Tables Vol C tables 4.2.6.8 and 6.1.1.1'
O 0.0492 0.0322 'International Tables Vol C tables 4.2.6.8 and 6.1.1.1'

loop_
_geom_angle_atom_site_label_1
_geom_angle_atom_site_label_2
_geom_angle_atom_site_label_3
_geom_angle
C4 O1 C13 110.59(9)
C6 O4 C11 121.98(10)
C4 N1 C8 110.41(10)
C4 N1 C21 122.45(9)
C8 N1 C21 126.88(9)
O2 C1 C3 132.71(12)
O2 C1 C4 121.20(10)
C3 C1 C4 106.03(10)
O3 C2 C3 124.67(12)
O3 C2 C14 118.88(11)
C3 C2 C14 116.39(9)
C1 C3 C2 125.14(11)
C1 C3 C8 107.92(10)
C2 C3 C8 126.69(10)
O1 C4 N1 109.83(9)
O1 C4 C1 108.14(9)
O1 C4 C9 104.68(8)
N1 C4 C1 103.24(8)
N1 C4 C9 115.83(10)
C1 C4 C9 114.98(10)
C9 C5 C13 108.63(9)
C9 C5 C19 121.42(11)
C13 C5 C19 129.93(11)
O4 C6 C10 117.10(11)
O4 C6 C23 120.91(11)
C10 C6 C23 121.98(12)
C12 C7 C21 121.66(11)
C12 C7 C26 119.09(12)
C21 C7 C26 119.20(12)
N1 C8 C3 112.40(9)
N1 C8 C22 120.20(11)
C3 C8 C22 127.40(10)
C4 C9 C5 108.42(10)
C4 C9 C20 129.82(10)
C5 C9 C20 121.74(10)
C6 C10 C17 118.61(12)
C6 C10 H1c10 120.69
C17 C10 H1c10 120.69
O4 C11 O6 117.55(12)
O4 C11 C14 117.27(11)
O6 C11 C14 125.12(12)
C7 C12 C25 120.67(12)
C7 C12 H1c12 119.67
C25 C12 H1c12 119.67
O1 C13 O5 120.67(11)
O1 C13 C5 107.60(10)
O5 C13 C5 131.71(10)
C2 C14 C11 118.20(11)
C2 C14 C15 121.24(11)
C11 C14 C15 120.39(12)
C14 C15 C23 120.92(12)
C14 C15 H1c15 119.54
C23 C15 H1c15 119.54
C17 C16 C27 120.01(13)
C17 C16 H1c16 120
C27 C16 H1c16 119.99
C10 C17 C16 120.74(13)
C10 C17 H1c17 119.63
C16 C17 H1c17 119.63
C20 C18 C24 121.11(12)
C20 C18 H1c18 119.44
C24 C18 H1c18 119.44
C5 C19 C24 117.34(11)
C5 C19 H1c19 121.33
C24 C19 H1c19 121.33
C9 C20 C18 117.20(11)
C9 C20 H1c20 121.4
C18 C20 H1c20 121.4
N1 C21 C7 113.91(10)
N1 C21 H1c21 109.47
N1 C21 H2c21 109.47
C7 C21 H1c21 109.47
C7 C21 H2c21 109.47
H1c21 C21 H2c21 104.64
C8 C22 H1c22 109.47
C8 C22 H2c22 109.47
C8 C22 H3c22 109.47
H1c22 C22 H2c22 109.47
H1c22 C22 H3c22 109.47
H2c22 C22 H3c22 109.47
C6 C23 C15 117.90(11)
C6 C23 C27 118.06(12)
C15 C23 C27 124.03(12)
C18 C24 C19 121.16(11)
C18 C24 H1c24 119.42
C19 C24 H1c24 119.42
C12 C25 C28 119.97(15)
C12 C25 H1c25 120.02
C28 C25 H1c25 120.01
C7 C26 C29 120.03(15)
C7 C26 H1c26 119.99
C29 C26 H1c26 119.99
C16 C27 C23 120.58(12)
C16 C27 H1c27 119.71
C23 C27 H1c27 119.71
C25 C28 C29 119.35(15)
C25 C28 H1c28 120.33
C29 C28 H1c28 120.33
C26 C29 C28 120.85(15)
C26 C29 H1c29 119.57
C28 C29 H1c29 119.57

loop_
_geom_bond_atom_site_label_1
_geom_bond_atom_site_label_2
_geom_bond_distance
O1 C4 1.4437(15)
O1 C13 1.3853(13)
O2 C1 1.2193(15)
O3 C2 1.2221(13)
O4 C6 1.3774(16)
O4 C11 1.3755(16)
O5 C13 1.1964(15)
O6 C11 1.2068(16)
N1 C4 1.4529(14)
N1 C8 1.3456(15)
N1 C21 1.4685(17)
C1 C3 1.4352(15)
C1 C4 1.5505(18)
C2 C3 1.4546(17)
C2 C14 1.5027(18)
C3 C8 1.3975(18)
C4 C9 1.4997(16)
C5 C9 1.3821(16)
C5 C13 1.4700(17)
C5 C19 1.3922(16)
C6 C10 1.3849(19)
C6 C23 1.3971(18)
C7 C12 1.3914(19)
C7 C21 1.5146(18)
C7 C26 1.3900(19)
C8 C22 1.4827(15)
C9 C20 1.3809(18)
C10 C17 1.386(2)
C10 H1c10 0.96
C11 C14 1.4616(18)
C12 C25 1.387(2)
C12 H1c12 0.96
C14 C15 1.3429(18)
C15 C23 1.4358(18)
C15 H1c15 0.96
C16 C17 1.392(2)
C16 C27 1.380(2)
C16 H1c16 0.96
C17 H1c17 0.96
C18 C20 1.3926(16)
C18 C24 1.4001(18)
C18 H1c18 0.96
C19 C24 1.3814(19)
C19 H1c19 0.96
C20 H1c20 0.96
C21 H1c21 0.96
C21 H2c21 0.96
C22 H1c22 0.96
C22 H2c22 0.96
C22 H3c22 0.96
C23 C27 1.4016(19)
C24 H1c24 0.96
C25 C28 1.393(2)
C25 H1c25 0.96
C26 C29 1.390(2)
C26 H1c26 0.96
C27 H1c27 0.96
C28 C29 1.379(3)
C28 H1c28 0.96
C29 H1c29 0.96

loop_
_geom_hbond_atom_site_label_D
_geom_hbond_atom_site_label_H
_geom_hbond_atom_site_label_A
_geom_hbond_site_symmetry_A
_geom_hbond_distance_DH
_geom_hbond_distance_HA
_geom_hbond_distance_DA
_geom_hbond_angle_DHA
C12 H1c12 O1 . 0.96 2.54 3.3528(16) 142.89
C26 H1c26 O5 2_555 0.96 2.60 3.4842(18) 153.13
C27 H1c27 O2 3_665 0.96 2.78 3.7096(16) 162.80
